data_1007208
loop_
_publ_author_name
'Averbuch-Pouchot, M T'
'Durif, A'

_publ_section_title
;
Structural characterization of a series of cyclohexaphosphate nitrates:
M~6~P~6~O~18~.MNO~3~.H~2~O. (M=K, NH~4~ and Rb)
;
_journal_coden_ASTM EJSCE5
_journal_name_full
;
European Journal of Solid State Inorganic Chemistry
;
_journal_page_first 1161
_journal_page_last 1172
_journal_volume 29
_journal_year 1992
_chemical_formula_structural 'K7 (P6 O18) (N O3) (H2 O)'
_chemical_formula_sum 'H2 K7 N O22 P6'
_chemical_name_systematic
;
Potassium cyclo-hexaphosphate nitrate hydrate
;
_space_group_IT_number 1
_symmetry_cell_setting triclinic
_symmetry_equiv_pos_as_xyz x,y,z
_symmetry_Int_Tables_number 1
_symmetry_space_group_name_Hall 'P 1'
_symmetry_space_group_name_H-M 'P 1'
_cell_angle_alpha 107.23(6)
_cell_angle_beta 106.37(6)
_cell_angle_gamma 75.88(6)
_cell_formula_units_Z 1
_cell_length_a 9.700(7)
_cell_length_b 9.749(8)
_cell_length_c 6.543(5)
_cell_volume 558.3
_refine_ls_R_factor_all 0.029
_cod_database_code 1007208

loop_
_atom_site_aniso_label
_atom_site_aniso_U_11
_atom_site_aniso_U_12
_atom_site_aniso_U_13
_atom_site_aniso_U_22
_atom_site_aniso_U_23
_atom_site_aniso_U_33
K1 0.0165(3) -0.0056(2) 0.0040(2) 0.0267(3) 0.0068(2) 0.0211(3)
K2 0.0261(2) -0.0117(2) 0.0125(2) 0.0313(3) -0.0026(2) 0.0309(3)
K3 0.0304(4) -0.0034(3) 0.0033(3) 0.0257(3) 0.0065(3) 0.0227(3)
K4 0.0270(3) 0.0078(3) 0.0161(3) 0.0316(4) 0.0160(3) 0.0338(3)
K5 0.0211(3) -0.0073(2) 0.0033(2) 0.0262(3) 0.0027(3) 0.0200(3)
K6 0.0380(4) 0.0013(3) 0.0062(3) 0.0143(3) 0.0031(2) 0.0204(3)
K7 0.0388(4) -0.0077(3) 0.0217(3) 0.0259(3) 0.0069(3) 0.0364(4)
P1 0.0135(3) -0.0002(2) 0.0029(2) 0.0099(3) 0.0023(2) 0.0131(3)
P2 0.0129(3) -0.0044(2) 0.0027(2) 0.0145(3) 0.0049(2) 0.0136(3)
P3 0.0159(3) -0.0046(2) 0.0007(3) 0.0117(3) 0.0028(2) 0.0148(3)
P4 0.0130(3) -0.0034(2) 0.0007(2) 0.0154(3) 0.0036(2) 0.0121(3)
P5 0.0116(3) -0.0008(2) -0.0008(3) 0.0087(3) 0.0041(2) 0.0212(3)
P6 0.0151(3) -0.0021(3) 0.0066(2) 0.0176(3) 0.0007(3) 0.0153(3)
O1 0.029(1) -0.008(1) -0.0015(9) 0.028(1) 0.0033(9) 0.013(1)
O2 0.018(1) 0.0033(8) -0.0036(8) 0.0180(9) 0.0098(6) 0.0121(8)
O3 0.0086(8) -0.0009(7) 0.0072(8) 0.022(1) 0.0054(9) 0.033(1)
O4 0.027(1) -0.0114(6) -0.0038(8) 0.0088(7) 0.0013(6) 0.0121(9)
O5 0.0099(9) -0.0048(8) -0.001(1) 0.017(1) -0.003(1) 0.038(1)
O6 0.020(1) 0.0018(8) 0.0003(7) 0.0221(8) 0.0197(5) 0.0203(8)
O7 0.0132(9) 0.0035(8) 0.0032(7) 0.026(1) 0.0109(8) 0.0199(9)
O8 0.0190(9) -0.0038(7) 0.0075(8) 0.0063(7) -0.0005(8) 0.033(1)
O9 0.0230(9) -0.0156(8) 0.0077(7) 0.036(1) 0.0052(8) 0.020(1)
O10 0.019(1) -0.0002(9) 0.0012(9) 0.022(1) 0.0100(8) 0.025(1)
O11 0.0229(9) 0.0011(8) 0.0121(7) 0.019(1) 0.0020(7) 0.0136(8)
O12 0.025(1) -0.0063(9) 0.0067(9) 0.026(1) 0.0067(9) 0.026(1)
O13 0.035(1) -0.0056(8) 0.0085(9) 0.0092(8) -0.0021(8) 0.022(1)
O14 0.027(1) -0.0113(9) -0.005(1) 0.023(1) 0.008(1) 0.035(1)
O15 0.026(1) -0.0021(9) 0.0129(9) 0.024(1) 0.0057(9) 0.030(1)
O16 0.022(1) -0.0037(8) 0.0069(8) 0.0234(9) 0.0143(7) 0.026(1)
O17 0.032(1) -0.006(1) 0.0125(9) 0.029(1) -0.003(1) 0.021(1)
O18 0.036(1) -0.010(1) .000(1) 0.028(1) 0.005(1) 0.026(1)
O19 0.062(3) -0.001(2) 0.007(2) 0.033(2) .000(2) 0.037(2)
N1 0.020(1) -0.001(1) 0.004(1) 0.017(1) 0.002(1) 0.026(1)
O20 0.063(2) -0.023(1) 0.007(1) 0.037(1) -0.004(1) 0.014(1)
O21 0.045(2) -0.0014(1) 0.017(1) 0.036(2) -0.002(1) 0.029(1)
O22 0.039(2) -0.017(1) 0.006(1) 0.035(1) 0.005(1) 0.045(2)

loop_
_atom_site_label
_atom_site_type_symbol
_atom_site_symmetry_multiplicity
_atom_site_Wyckoff_symbol
_atom_site_fract_x
_atom_site_fract_y
_atom_site_fract_z
_atom_site_occupancy
_atom_site_attached_hydrogens
_atom_site_calc_flag
K1 K1+ 1 a 0.44970(9) 0.8368(1) 0.7158(1) 1. 0 d
K2 K1+ 1 a 0. 0. 0.5 1. 0 d
K3 K1+ 1 a 0.8474(1) 0.4447(1) 0.7536(2) 1. 0 d
K4 K1+ 1 a 0.7181(1) 0.7281(1) 0.3273(2) 1. 0 d
K5 K1+ 1 a 0.5519(1) 0.1624(1) 0.2862(1) 1. 0 d
K6 K1+ 1 a 0.1560(1) 0.55346(9) 0.2486(2) 1. 0 d
K7 K1+ 1 a 0.2801(1) 0.2685(1) 0.6727(2) 1. 0 d
P1 P5+ 1 a 0.3005(1) 0.91030(9) 0.1788(1) 1. 0 d
P2 P5+ 1 a 0.14247(9) 0.18215(9) 0.0752(1) 1. 0 d
P3 P5+ 1 a 0.8616(1) 0.29646(9) 0.1855(2) 1. 0 d
P4 P5+ 1 a 0.7023(1) 0.0880(1) 0.8232(1) 1. 0 d
P5 P5+ 1 a 0.8619(1) 0.81644 0.9333(2) 1. 0 d
P6 P5+ 1 a 0.1422(1) 0.7007(1) 0.8194(2) 1. 0 d
O1 O2- 1 a 0.2666(3) 0.9715(3) 0.3975(5) 1. 0 d
O2 O2- 1 a 0.2021(3) 0.0110(3) 0.0147(4) 1. 0 d
O3 O2- 1 a 0.4553(3) 0.8915(3) 0.1619(5) 1. 0 d
O4 O2- 1 a 0.2332(3) 0.7626(2) 0.0620(4) 1. 0 d
O5 O2- 1 a 0.2580(3) 0.2596(3) 0.2413(6) 1. 0 d
O6 O2- 1 a 0.0805(3) 0.2247(3) 0.8633(4) 1. 0 d
O7 O2- 1 a 0.0149(3) 0.1849(3) 0.1873(4) 1. 0 d
O8 O2- 1 a 0.8825(3) 0.4435(3) 0.1896(5) 1. 0 d
O9 O2- 1 a 0.7993(3) 0.2725(3) 0.3528(4) 1. 0 d
O10 O2- 1 a 0.7659(3) 0.2364(3) 0.9412(5) 1. 0 d
O11 O2- 1 a 0.7391(3) 0.0339(3) 0.6051(4) 1. 0 d
O12 O2- 1 a 0.5517(3) 0.1136(3) 0.8441(5) 1. 0 d
O13 O2- 1 a 0.7997(3) -0.0115(3) -0.0106(5) 1. 0 d
O14 O2- 1 a 0.7535(4) 0.7385(3) 0.7671(6) 1. 0 d
O15 O2- 1 a 0.9251(3) 0.7767(3) 0.1454(5) 1. 0 d
O16 O2- 1 a -0.0113(3) 0.8118(3) 0.8135(4) 1. 0 d
O17 O2- 1 a 0.2033(4) 0.7241(4) 0.6539(5) 1. 0 d
O18 O2- 1 a 0.1178(4) 0.5542(4) 0.8050(5) 1. 0 d
O19 O2- 1 a 0.4876(5) 0.5983(5) 0.3705(7) 1. 0 d
N1 N5+ 1 a 0.5090(4) 0.4707(4) 0.8239(6) 1. 0 d
O20 O2- 1 a 0.4945(5) 0.3984(4) 0.6223(5) 1. 0 d
O21 O2- 1 a 0.4508(4) 0.4453(4) 0.9527(6) 1. 0 d
O22 O2- 1 a 0.5821(4) 0.5708(4) 0.8880(7) 1. 0 d
H1 H1+ 1 a 0.532(9) 0.534(9) 0.47(1) 1. 0 d
H2 H1+ 1 a 0.45(1) 0.58(1) 0.24(1) 1. 0 d

loop_
_atom_type_symbol
_atom_type_oxidation_number
K1+ 1.000
P5+ 5.000
O2- -2.000
N5+ 5.000
H1+ 1.000
